data_7154416
loop_
_publ_author_name
'Wu, Jie'
'You, Qiulin'
'Lan, Jingbo'
'Guo, Qiang'
'Li, Xiaoyu'
'Xue, Ying'
'You, Jingsong'

_publ_section_title
;
 Cu-catalysed direct C-H (hetero)arylation of
 [1,2,4]triazolo[4,3-a]pyridine to construct deep-blue-emitting
 luminophores.
;
_journal_issue 19
_journal_name_full 'Organic &amp; biomolecular chemistry'
_journal_page_first 5372
_journal_page_last 5375
_journal_paper_doi 10.1039/c5ob00552c
_journal_volume 13
_journal_year 2015
_chemical_formula_moiety 'C12 H9 N3'
_chemical_formula_sum 'C12 H9 N3'
_chemical_formula_weight 195.22
_chemical_name_systematic
;
 ?
;
_space_group_crystal_system orthorhombic
_space_group_IT_number 29
_space_group_name_Hall 'P 2c -2ac'
_space_group_name_H-M_alt 'P c a 21'
_symmetry_space_group_name_Hall 'P 2c -2ac'
_symmetry_space_group_name_H-M 'P c a 21'
_atom_sites_solution_hydrogens geom
_atom_sites_solution_primary direct
_audit_creation_date 2014-11-05
_audit_creation_method
;
Olex2 1.2
(compiled 2014.09.19 svn.r3010 for OlexSys, GUI svn.r4874)
;
_audit_update_record
;
2014-11-05 deposited with the CCDC.
2015-04-07 downloaded from the CCDC.
;
_cell_angle_alpha 90
_cell_angle_beta 90
_cell_angle_gamma 90
_cell_formula_units_Z 4
_cell_length_a 8.2050(5)
_cell_length_b 10.6112(6)
_cell_length_c 10.8283(6)
_cell_measurement_reflns_used 1270
_cell_measurement_temperature 293.15
_cell_measurement_theta_max 72.3820
_cell_measurement_theta_min 7.9570
_cell_volume 942.76(9)
_computing_cell_refinement
'CrysAlisPro, Agilent Technologies, Version 1.171.37.33 (release 27-03-2014 CrysAlis171 .NET) (compiled Mar 27 2014,17:12:48)'
_computing_data_collection
'CrysAlisPro, Agilent Technologies, Version 1.171.37.33 (release 27-03-2014 CrysAlis171 .NET) (compiled Mar 27 2014,17:12:48)'
_computing_data_reduction
'CrysAlisPro, Agilent Technologies, Version 1.171.37.33 (release 27-03-2014 CrysAlis171 .NET) (compiled Mar 27 2014,17:12:48)'
_computing_molecular_graphics 'Olex2 (Dolomanov et al., 2009)'
_computing_publication_material 'Olex2 (Dolomanov et al., 2009)'
_computing_structure_refinement 'ShelXL (Sheldrick, 2008)'
_computing_structure_solution 'ShelXS (Sheldrick, 2008)'
_diffrn_ambient_temperature 293.15
_diffrn_detector 'CCD plate'
_diffrn_detector_area_resol_mean 15.9595
_diffrn_detector_type EosS2
_diffrn_measured_fraction_theta_full 0.987
_diffrn_measured_fraction_theta_max 0.999
_diffrn_measurement_details
;
  1 omega  -31.00   63.00   1.0000    1.0000
omega____ theta____ kappa____ phi______ frames
    -       36.5421  -77.0000 -150.0000 94

  2 omega    1.00   75.00   1.0000    1.0000
omega____ theta____ kappa____ phi______ frames
    -       36.5421  -99.0000   90.0000 74

  3 omega  -31.00   53.00   1.0000    1.0000
omega____ theta____ kappa____ phi______ frames
    -       36.5421  -57.0000  -60.0000 84

  4 omega   20.00  104.00   1.0000    1.0000
omega____ theta____ kappa____ phi______ frames
    -       36.5421   57.0000   30.0000 84

  5 omega  -33.00   55.00   1.0000    1.0000
omega____ theta____ kappa____ phi______ frames
    -       36.5421  -38.0000 -150.0000 88

  6 omega   70.00  178.00   1.0000    6.2000
omega____ theta____ kappa____ phi______ frames
    -      108.0000   15.0000 -120.0000 108

  7 omega   38.00   91.00   1.0000    6.2000
omega____ theta____ kappa____ phi______ frames
    -      108.0000  -30.0000 -180.0000 53

  8 omega   48.00  105.00   1.0000    6.2000
omega____ theta____ kappa____ phi______ frames
    -      108.0000  -94.0000    0.0000 57

  9 omega   48.00   78.00   1.0000    6.2000
omega____ theta____ kappa____ phi______ frames
    -      108.0000  -30.0000   90.0000 30

 10 omega   75.00  133.00   1.0000    6.2000
omega____ theta____ kappa____ phi______ frames
    -      108.0000  -77.0000   30.0000 58
;
_diffrn_measurement_device 'four-circle diffractometer'
_diffrn_measurement_device_type 'New Gemini, Dual, Cu at zero, EosS2'
_diffrn_measurement_method '\w scans'
_diffrn_orient_matrix_UB_11 0.1876144000
_diffrn_orient_matrix_UB_12 -0.0059976000
_diffrn_orient_matrix_UB_13 0.0026478000
_diffrn_orient_matrix_UB_21 0.0079415000
_diffrn_orient_matrix_UB_22 0.1449019000
_diffrn_orient_matrix_UB_23 0.0036777000
_diffrn_orient_matrix_UB_31 -0.0036998000
_diffrn_orient_matrix_UB_32 -0.0036993000
_diffrn_orient_matrix_UB_33 0.1422615000
_diffrn_radiation_monochromator graphite
_diffrn_radiation_probe x-ray
_diffrn_radiation_type CuK\a
_diffrn_radiation_wavelength 1.54184
_diffrn_reflns_av_R_equivalents 0.0351
_diffrn_reflns_av_unetI/netI 0.0391
_diffrn_reflns_Laue_measured_fraction_full 0.987
_diffrn_reflns_Laue_measured_fraction_max 0.999
_diffrn_reflns_limit_h_max 9
_diffrn_reflns_limit_h_min -9
_diffrn_reflns_limit_k_max 12
_diffrn_reflns_limit_k_min -12
_diffrn_reflns_limit_l_max 12
_diffrn_reflns_limit_l_min -8
_diffrn_reflns_number 2725
_diffrn_reflns_point_group_measured_fraction_full 0.738
_diffrn_reflns_point_group_measured_fraction_max 0.748
_diffrn_reflns_theta_full 67.684
_diffrn_reflns_theta_max 66.978
_diffrn_reflns_theta_min 6.821
_diffrn_source 'Enhance (Cu) X-ray Source'
_exptl_absorpt_coefficient_mu 0.680
_exptl_absorpt_correction_T_max 1.00000
_exptl_absorpt_correction_T_min 0.71219
_exptl_absorpt_correction_type multi-scan
_exptl_absorpt_process_details
'CrysAlisPro, Agilent Technologies, Version 1.171.37.33 (release 27-03-2014 CrysAlis171 .NET) (compiled Mar 27 2014,17:12:48) Empirical absorption correction using spherical harmonics, implemented in SCALE3 ABSPACK scaling algorithm.'
_exptl_crystal_colour 'clear light colourless'
_exptl_crystal_colour_lustre clear
_exptl_crystal_colour_modifier light
_exptl_crystal_colour_primary colourless
_exptl_crystal_density_diffrn 1.375
_exptl_crystal_F_000 408
_exptl_crystal_size_max 0.6
_exptl_crystal_size_mid 0.4
_exptl_crystal_size_min 0.2
_refine_diff_density_max 0.170
_refine_diff_density_min -0.276
_refine_diff_density_rms 0.046
_refine_ls_abs_structure_details
;
 Flack x determined using 337 quotients [(I+)-(I-)]/[(I+)+(I-)]
 (Parsons, Flack and Wagner, Acta Cryst. B69 (2013) 249-259).
;
_refine_ls_abs_structure_Flack 0.0(7)
_refine_ls_extinction_method none
_refine_ls_goodness_of_fit_ref 1.069
_refine_ls_hydrogen_treatment constr
_refine_ls_matrix_type full
_refine_ls_number_parameters 136
_refine_ls_number_reflns 1259
_refine_ls_number_restraints 1
_refine_ls_restrained_S_all 1.069
_refine_ls_R_factor_all 0.0475
_refine_ls_R_factor_gt 0.0456
_refine_ls_shift/su_max 0.000
_refine_ls_shift/su_mean 0.000
_refine_ls_structure_factor_coef Fsqd
_refine_ls_weighting_details 'w=1/[\s^2^(Fo^2^)+(0.0820P)^2^] where P=(Fo^2^+2Fc^2^)/3'
_refine_ls_weighting_scheme calc
_refine_ls_wR_factor_gt 0.1161
_refine_ls_wR_factor_ref 0.1197
_reflns_Friedel_coverage 0.411
_reflns_Friedel_fraction_full 0.458
_reflns_Friedel_fraction_max 0.465
_reflns_number_gt 1205
_reflns_number_total 1259
_reflns_threshold_expression 'I > 2\s(I)'
_cod_data_source_file c5ob00552c2.cif
_cod_data_source_block wj002
_cod_depositor_comments 'Adding full bibliography for 7154416.cif.'
_cod_original_cell_volume 942.77(10)
_cod_database_code 7154416
_shelxl_version_number 2014-1
_shelx_space_group_comment
;
The symmetry employed for this shelxl refinement is uniquely defined
by the following loop, which should always be used as a source of
symmetry information in preference to the above space-group names.
They are only intended as comments.
;
_reflns_odcompleteness_completeness 99.80
_reflns_odcompleteness_iscentric 1
_reflns_odcompleteness_theta 66.97
_olex2_refinement_description
;
1. Fixed Uiso
 At 1.2 times of:
  All C(H) groups
2.a Aromatic/amide H refined with riding coordinates:
 C2(H2), C3(H3), C4(H4), C5(H5), C6(H6), C9(H9), C10(H10), C11(H11), C12(H12)
;
_olex2_submission_special_instructions 'No special instructions were received'

loop_
_space_group_symop_operation_xyz
'x, y, z'
'-x, -y, z+1/2'
'-x+1/2, y, z+1/2'
'x+1/2, -y, z'

loop_
_atom_site_label
_atom_site_type_symbol
_atom_site_fract_x
_atom_site_fract_y
_atom_site_fract_z
_atom_site_U_iso_or_equiv
_atom_site_adp_type
_atom_site_occupancy
_atom_site_site_symmetry_order
_atom_site_calc_flag
_atom_site_refinement_flags_posn
N1 N -0.0914(3) -0.0652(2) -0.9685(3) 0.0363(5) Uani 1 1 d .
N2 N -0.1938(3) -0.2056(2) -1.0956(3) 0.0472(6) Uani 1 1 d .
N3 N -0.2478(4) -0.0895(3) -1.1349(3) 0.0493(6) Uani 1 1 d .
C1 C -0.0179(3) -0.2951(3) -0.9338(3) 0.0378(6) Uani 1 1 d .
C2 C 0.0425(4) -0.3938(3) -1.0056(3) 0.0446(7) Uani 1 1 d .
H2 H 0.0296 -0.3919 -1.0909 0.054 Uiso 1 1 calc R
C3 C 0.1210(4) -0.4940(3) -0.9510(4) 0.0521(8) Uani 1 1 d .
H3 H 0.1589 -0.5603 -0.9993 0.063 Uiso 1 1 calc R
C4 C 0.1438(4) -0.4963(3) -0.8242(4) 0.0559(9) Uani 1 1 d .
H4 H 0.1983 -0.5634 -0.7874 0.067 Uiso 1 1 calc R
C5 C 0.0849(5) -0.3983(3) -0.7527(3) 0.0517(8) Uani 1 1 d .
H5 H 0.1005 -0.3994 -0.6677 0.062 Uiso 1 1 calc R
C6 C 0.0026(4) -0.2984(3) -0.8071(3) 0.0427(7) Uani 1 1 d .
H6 H -0.0388 -0.2337 -0.7584 0.051 Uiso 1 1 calc R
C7 C -0.1020(3) -0.1921(3) -0.9976(3) 0.0390(6) Uani 1 1 d .
C8 C -0.1840(3) -0.0058(3) -1.0586(3) 0.0393(6) Uani 1 1 d .
C9 C -0.1969(4) 0.1269(3) -1.0561(3) 0.0466(7) Uani 1 1 d .
H9 H -0.2595 0.1691 -1.1146 0.056 Uiso 1 1 calc R
C10 C -0.1170(4) 0.1915(3) -0.9674(4) 0.0498(8) Uani 1 1 d .
H10 H -0.1268 0.2787 -0.9638 0.060 Uiso 1 1 calc R
C11 C -0.0180(4) 0.1282(3) -0.8793(3) 0.0475(7) Uani 1 1 d .
H11 H 0.0391 0.1745 -0.8207 0.057 Uiso 1 1 calc R
C12 C -0.0063(4) 0.0016(3) -0.8801(3) 0.0408(7) Uani 1 1 d .
H12 H 0.0579 -0.0400 -0.8223 0.049 Uiso 1 1 calc R

loop_
_atom_site_aniso_label
_atom_site_aniso_U_11
_atom_site_aniso_U_22
_atom_site_aniso_U_33
_atom_site_aniso_U_23
_atom_site_aniso_U_13
_atom_site_aniso_U_12
N1 0.0339(10) 0.0380(11) 0.0370(12) -0.0004(10) 0.0033(9) -0.0004(8)
N2 0.0507(14) 0.0452(12) 0.0456(14) -0.0058(11) -0.0042(11) -0.0015(11)
N3 0.0475(14) 0.0564(13) 0.0440(14) 0.0012(13) -0.0072(12) 0.0013(13)
C1 0.0351(12) 0.0338(12) 0.0447(16) -0.0014(12) 0.0042(12) -0.0045(10)
C2 0.0458(14) 0.0407(15) 0.0474(16) -0.0095(13) 0.0025(14) -0.0038(12)
C3 0.0497(16) 0.0388(14) 0.068(2) -0.0087(15) 0.0016(17) 0.0017(13)
C4 0.0537(18) 0.0384(14) 0.076(3) 0.0074(15) -0.0041(18) 0.0072(13)
C5 0.0618(19) 0.0466(18) 0.0466(17) 0.0048(14) -0.0021(15) -0.0027(14)
C6 0.0467(14) 0.0362(12) 0.0451(16) -0.0033(13) 0.0082(13) -0.0004(11)
C7 0.0390(12) 0.0387(12) 0.0392(15) -0.0022(11) 0.0019(12) -0.0004(10)
C8 0.0333(12) 0.0467(13) 0.0378(13) 0.0049(12) 0.0029(12) 0.0038(11)
C9 0.0451(15) 0.0470(13) 0.0476(16) 0.0098(14) 0.0052(14) 0.0062(12)
C10 0.0538(16) 0.0348(13) 0.061(2) 0.0066(15) 0.0111(16) 0.0038(12)
C11 0.0541(18) 0.0413(13) 0.0473(17) -0.0032(16) 0.0040(15) -0.0037(12)
C12 0.0434(15) 0.0411(14) 0.0381(15) 0.0038(14) -0.0020(12) -0.0002(10)

loop_
_atom_type_symbol
_atom_type_description
_atom_type_scat_dispersion_real
_atom_type_scat_dispersion_imag
_atom_type_scat_source
C C 0.0181 0.0091 'International Tables Vol C Tables 4.2.6.8 and 6.1.1.4'
H H 0.0000 0.0000 'International Tables Vol C Tables 4.2.6.8 and 6.1.1.4'
N N 0.0311 0.0180 'International Tables Vol C Tables 4.2.6.8 and 6.1.1.4'

loop_
_geom_angle_atom_site_label_1
_geom_angle_atom_site_label_2
_geom_angle_atom_site_label_3
_geom_angle
C7 N1 C8 104.3(2)
C12 N1 C7 133.4(3)
C12 N1 C8 122.1(2)
C7 N2 N3 109.8(2)
C8 N3 N2 106.3(3)
C2 C1 C7 117.7(3)
C6 C1 C2 119.4(3)
C6 C1 C7 122.9(3)
C3 C2 C1 120.5(3)
C2 C3 C4 120.2(3)
C5 C4 C3 119.6(3)
C4 C5 C6 120.4(3)
C1 C6 C5 120.0(3)
N1 C7 C1 126.0(3)
N2 C7 N1 109.1(3)
N2 C7 C1 124.8(3)
N1 C8 C9 118.7(3)
N3 C8 N1 110.5(2)
N3 C8 C9 130.8(3)
C10 C9 C8 118.9(3)
C9 C10 C11 121.0(3)
C12 C11 C10 120.5(3)
C11 C12 N1 118.7(3)

loop_
_geom_bond_atom_site_label_1
_geom_bond_atom_site_label_2
_geom_bond_distance
N1 C7 1.386(3)
N1 C8 1.388(4)
N1 C12 1.381(4)
N2 N3 1.376(4)
N2 C7 1.309(4)
N3 C8 1.321(4)
C1 C2 1.395(4)
C1 C6 1.382(4)
C1 C7 1.466(4)
C2 C3 1.377(5)
C3 C4 1.386(5)
C4 C5 1.384(5)
C5 C6 1.388(5)
C8 C9 1.412(4)
C9 C10 1.350(5)
C10 C11 1.421(5)
C11 C12 1.347(4)

loop_
_geom_torsion_atom_site_label_1
_geom_torsion_atom_site_label_2
_geom_torsion_atom_site_label_3
_geom_torsion_atom_site_label_4
_geom_torsion
N1 C8 C9 C10 0.9(4)
N2 N3 C8 N1 -1.1(3)
N2 N3 C8 C9 179.2(3)
N3 N2 C7 N1 -0.2(3)
N3 N2 C7 C1 -177.3(3)
N3 C8 C9 C10 -179.4(3)
C1 C2 C3 C4 -1.4(5)
C2 C1 C6 C5 1.0(4)
C2 C1 C7 N1 -141.5(3)
C2 C1 C7 N2 35.1(4)
C2 C3 C4 C5 1.0(5)
C3 C4 C5 C6 0.4(5)
C4 C5 C6 C1 -1.4(5)
C6 C1 C2 C3 0.3(4)
C6 C1 C7 N1 38.9(4)
C6 C1 C7 N2 -144.5(3)
C7 N1 C8 N3 1.0(3)
C7 N1 C8 C9 -179.3(2)
C7 N1 C12 C11 177.4(3)
C7 N2 N3 C8 0.8(4)
C7 C1 C2 C3 -179.3(3)
C7 C1 C6 C5 -179.4(3)
C8 N1 C7 N2 -0.4(3)
C8 N1 C7 C1 176.6(3)
C8 N1 C12 C11 2.1(4)
C8 C9 C10 C11 1.5(5)
C9 C10 C11 C12 -2.2(5)
C10 C11 C12 N1 0.4(5)
C12 N1 C7 N2 -176.3(3)
C12 N1 C7 C1 0.7(5)
C12 N1 C8 N3 177.4(3)
C12 N1 C8 C9 -2.8(4)
